data_4108749
loop_
_publ_author_name
'Dongmei Liu'
'Li Dang'
'Yi Sun'
'Hoi-Shan Chan'
'Zhenyang Lin'
'Zuowei Xie'

_publ_section_title
;
 Hydrogen-Mediated Metal-Carbon to Metal-Boron Bond Conversion in
 Metal-Carboranyl Complexes
;
_journal_name_full 'Journal of the American Chemical Society'
_journal_page_first 16103
_journal_page_last 16110
_journal_paper_doi 10.1021/ja8067098
_journal_volume 130
_journal_year 2008
_chemical_formula_sum 'C34 H43 B10 P Ru'
_chemical_formula_weight 691.82
_chemical_name_systematic
; 
 ? 
;
_space_group_IT_number 14
_symmetry_cell_setting monoclinic
_symmetry_space_group_name_Hall '-P 2yn'
_symmetry_space_group_name_H-M 'P 1 21/n 1'
_atom_sites_solution_hydrogens geom
_atom_sites_solution_primary direct
_atom_sites_solution_secondary difmap
_audit_creation_method SHELXL-97
_cell_angle_alpha 90.00
_cell_angle_beta 93.202(2)
_cell_angle_gamma 90.00
_cell_formula_units_Z 4
_cell_length_a 9.2911(8)
_cell_length_b 26.196(2)
_cell_length_c 14.6014(13)
_cell_measurement_temperature 293(2)
_cell_volume 3548.3(5)
_computing_structure_refinement 'SHELXL-97 (Sheldrick, 1997)'
_computing_structure_solution 'SHELXS-97 (Sheldrick, 1990)'
_diffrn_ambient_temperature 293(2)
_diffrn_measured_fraction_theta_full 0.995
_diffrn_measured_fraction_theta_max 0.995
_diffrn_radiation_monochromator graphite
_diffrn_radiation_source 'fine-focus sealed tube'
_diffrn_radiation_type MoK\a
_diffrn_radiation_wavelength 0.71073
_diffrn_reflns_av_R_equivalents 0.0329
_diffrn_reflns_av_sigmaI/netI 0.0370
_diffrn_reflns_limit_h_max 12
_diffrn_reflns_limit_h_min -12
_diffrn_reflns_limit_k_max 34
_diffrn_reflns_limit_k_min -34
_diffrn_reflns_limit_l_max 14
_diffrn_reflns_limit_l_min -19
_diffrn_reflns_number 23810
_diffrn_reflns_theta_full 28.02
_diffrn_reflns_theta_max 28.02
_diffrn_reflns_theta_min 1.55
_exptl_absorpt_coefficient_mu 0.511
_exptl_absorpt_correction_T_max 1.0000
_exptl_absorpt_correction_T_min 0.7842
_exptl_absorpt_correction_type sadabs
_exptl_crystal_colour colorless
_exptl_crystal_density_diffrn 1.295
_exptl_crystal_description block
_exptl_crystal_F_000 1424
_exptl_crystal_size_max 0.50
_exptl_crystal_size_mid 0.40
_exptl_crystal_size_min 0.30
_refine_diff_density_max 0.859
_refine_diff_density_min -0.318
_refine_diff_density_rms 0.069
_refine_ls_extinction_method none
_refine_ls_goodness_of_fit_ref 1.043
_refine_ls_hydrogen_treatment mixed
_refine_ls_matrix_type full
_refine_ls_number_parameters 423
_refine_ls_number_reflns 8548
_refine_ls_number_restraints 0
_refine_ls_restrained_S_all 1.043
_refine_ls_R_factor_all 0.0578
_refine_ls_R_factor_gt 0.0392
_refine_ls_shift/su_max 0.010
_refine_ls_shift/su_mean 0.001
_refine_ls_structure_factor_coef Fsqd
_refine_ls_weighting_details 'calc w=1/[\s^2^(Fo^2^)+(0.0574P)^2^+0.0000P] where P=(Fo^2^+2Fc^2^)/3'
_refine_ls_weighting_scheme calc
_refine_ls_wR_factor_gt 0.0918
_refine_ls_wR_factor_ref 0.1008
_reflns_number_gt 6530
_reflns_number_total 8548
_reflns_threshold_expression >2sigma(I)
_cod_data_source_file ja8067098_si_002_2.cif
_cod_data_source_block 3
_cod_database_code 4108749

loop_
_symmetry_equiv_pos_as_xyz
'x, y, z'
'-x+1/2, y+1/2, -z+1/2'
'-x, -y, -z'
'x-1/2, -y-1/2, z-1/2'

loop_
_atom_site_label
_atom_site_type_symbol
_atom_site_fract_x
_atom_site_fract_y
_atom_site_fract_z
_atom_site_U_iso_or_equiv
_atom_site_adp_type
_atom_site_occupancy
_atom_site_symmetry_multiplicity
_atom_site_calc_flag
_atom_site_refinement_flags
Ru1 Ru 1.247494(19) 0.595698(7) 1.096033(13) 0.03359(7) Uani 1 1 d .
P1 P 1.19837(6) 0.67215(2) 1.02910(4) 0.03230(13) Uani 1 1 d .
C1 C 1.1238(3) 0.50942(9) 1.23581(17) 0.0419(6) Uani 1 1 d .
C2 C 1.1155(3) 0.56119(10) 1.29766(17) 0.0464(6) Uani 1 1 d .
H2 H 1.2164 0.5782 1.3266 0.056 Uiso 1 1 calc R
C11 C 1.2748(3) 0.48786(10) 1.21477(19) 0.0493(6) Uani 1 1 d .
C12 C 1.2592(4) 0.43423(11) 1.1721(3) 0.0808(11) Uani 1 1 d .
H12A H 1.3526 0.4214 1.1590 0.121 Uiso 1 1 calc R
H12B H 1.1996 0.4361 1.1164 0.121 Uiso 1 1 calc R
H12C H 1.2156 0.4117 1.2145 0.121 Uiso 1 1 calc R
C13 C 1.3755(3) 0.48315(16) 1.3016(2) 0.0847(12) Uani 1 1 d .
H13A H 1.4671 0.4700 1.2854 0.127 Uiso 1 1 calc R
H13B H 1.3335 0.4604 1.3442 0.127 Uiso 1 1 calc R
H13C H 1.3887 0.5162 1.3293 0.127 Uiso 1 1 calc R
C14 C 1.3453(3) 0.52310(9) 1.14695(18) 0.0425(6) Uani 1 1 d .
C15 C 1.3292(3) 0.52058(10) 1.04941(19) 0.0521(7) Uani 1 1 d .
H15A H 1.2727 0.4950 1.0140 0.063 Uiso 1 1 calc R
C16 C 1.4140(4) 0.55887(12) 1.0125(3) 0.0678(9) Uani 1 1 d .
H16A H 1.4268 0.5647 0.9472 0.081 Uiso 1 1 calc R
C17 C 1.4868(3) 0.58476(12) 1.0862(3) 0.0714(11) Uani 1 1 d .
H17A H 1.5577 0.6121 1.0805 0.086 Uiso 1 1 calc R
C18 C 1.4455(3) 0.56288(10) 1.1697(2) 0.0563(8) Uani 1 1 d .
H18A H 1.4837 0.5720 1.2315 0.068 Uiso 1 1 calc R
C19 C 1.2679(2) 0.67861(9) 0.91395(15) 0.0382(5) Uani 1 1 d .
C20 C 1.3419(3) 0.72121(11) 0.88566(19) 0.0538(7) Uani 1 1 d .
H20A H 1.3531 0.7494 0.9242 0.065 Uiso 1 1 calc R
C21 C 1.3995(4) 0.72191(14) 0.7997(2) 0.0733(10) Uani 1 1 d .
H21A H 1.4511 0.7503 0.7819 0.088 Uiso 1 1 calc R
C22 C 1.3813(4) 0.68172(14) 0.7414(2) 0.0702(9) Uani 1 1 d .
H22A H 1.4186 0.6830 0.6837 0.084 Uiso 1 1 calc R
C23 C 1.3077(4) 0.63916(13) 0.7678(2) 0.0624(8) Uani 1 1 d .
H23A H 1.2954 0.6116 0.7280 0.075 Uiso 1 1 calc R
C24 C 1.2518(3) 0.63735(10) 0.85381(18) 0.0489(6) Uani 1 1 d .
H24A H 1.2029 0.6083 0.8716 0.059 Uiso 1 1 calc R
C25 C 1.2710(3) 0.72977(9) 1.08650(16) 0.0389(5) Uani 1 1 d .
C26 C 1.2130(3) 0.77784(10) 1.0686(2) 0.0616(8) Uani 1 1 d .
H26A H 1.1297 0.7811 1.0307 0.074 Uiso 1 1 calc R
C27 C 1.2787(4) 0.82124(12) 1.1070(3) 0.0799(11) Uani 1 1 d .
H27A H 1.2389 0.8533 1.0951 0.096 Uiso 1 1 calc R
C28 C 1.4021(4) 0.81654(12) 1.1623(2) 0.0726(10) Uani 1 1 d .
H28A H 1.4474 0.8456 1.1866 0.087 Uiso 1 1 calc R
C29 C 1.4589(3) 0.76953(12) 1.1820(2) 0.0637(8) Uani 1 1 d .
H29A H 1.5417 0.7666 1.2204 0.076 Uiso 1 1 calc R
C30 C 1.3936(3) 0.72625(10) 1.14490(18) 0.0472(6) Uani 1 1 d .
H30A H 1.4324 0.6943 1.1593 0.057 Uiso 1 1 calc R
C31 C 1.0060(2) 0.68725(8) 1.01129(17) 0.0363(5) Uani 1 1 d .
C32 C 0.9310(3) 0.70003(11) 1.0873(2) 0.0544(7) Uani 1 1 d .
H32A H 0.9804 0.7036 1.1441 0.065 Uiso 1 1 calc R
C33 C 0.7839(3) 0.70748(12) 1.0797(2) 0.0636(8) Uani 1 1 d .
H33A H 0.7351 0.7162 1.1314 0.076 Uiso 1 1 calc R
C34 C 0.7093(3) 0.70224(11) 0.9970(3) 0.0638(8) Uani 1 1 d .
H34A H 0.6100 0.7072 0.9921 0.077 Uiso 1 1 calc R
C35 C 0.7824(3) 0.68962(13) 0.9211(2) 0.0651(9) Uani 1 1 d .
H35A H 0.7323 0.6858 0.8646 0.078 Uiso 1 1 calc R
C36 C 0.9309(3) 0.68246(11) 0.9281(2) 0.0516(7) Uani 1 1 d .
H36A H 0.9796 0.6744 0.8761 0.062 Uiso 1 1 calc R
C37 C 1.2603(7) 0.6599(2) 1.4577(4) 0.1138(16) Uani 1 1 d .
H37A H 1.1773 0.6796 1.4600 0.137 Uiso 1 1 calc R
C38 C 1.3668(9) 0.6732(2) 1.3994(4) 0.135(2) Uani 1 1 d .
H38A H 1.3547 0.7016 1.3613 0.162 Uiso 1 1 calc R
C39 C 1.4891(8) 0.6447(3) 1.3979(4) 0.129(2) Uani 1 1 d .
H39A H 1.5613 0.6537 1.3593 0.155 Uiso 1 1 calc R
C40 C 1.5055(6) 0.6032(2) 1.4527(4) 0.1153(17) Uani 1 1 d .
H40A H 1.5889 0.5837 1.4518 0.138 Uiso 1 1 calc R
C41 C 1.4000(7) 0.5903(2) 1.5089(3) 0.1089(16) Uani 1 1 d .
H41A H 1.4113 0.5617 1.5465 0.131 Uiso 1 1 calc R
C42 C 1.2783(6) 0.6186(2) 1.5106(3) 0.1070(15) Uani 1 1 d .
H42A H 1.2064 0.6092 1.5491 0.128 Uiso 1 1 calc R
B3 B 1.0816(3) 0.57054(10) 1.17548(18) 0.0356(6) Uani 1 1 d .
B4 B 0.9881(3) 0.51060(11) 1.1541(2) 0.0430(6) Uani 1 1 d .
H4 H 0.9974 0.4928 1.0864 0.052 Uiso 1 1 calc R
B5 B 0.9767(4) 0.47174(13) 1.2536(3) 0.0581(9) Uani 1 1 d .
H5 H 0.9778 0.4298 1.2504 0.070 Uiso 1 1 calc R
B6 B 1.0623(4) 0.50492(15) 1.3464(2) 0.0615(9) Uani 1 1 d .
H6 H 1.1201 0.4853 1.4040 0.074 Uiso 1 1 calc R
B7 B 0.9790(3) 0.60009(12) 1.2617(2) 0.0483(7) Uani 1 1 d .
H7 H 0.9820 0.6420 1.2671 0.058 Uiso 1 1 calc R
B8 B 0.8904(3) 0.56706(12) 1.1685(2) 0.0465(7) Uani 1 1 d .
H8 H 0.8317 0.5867 1.1112 0.056 Uiso 1 1 calc R
B9 B 0.8264(4) 0.50806(14) 1.2126(3) 0.0592(9) Uani 1 1 d .
H9 H 0.7280 0.4897 1.1829 0.071 Uiso 1 1 calc R
B10 B 0.8740(4) 0.50508(17) 1.3324(3) 0.0707(11) Uani 1 1 d .
H10 H 0.8067 0.4852 1.3807 0.085 Uiso 1 1 calc R
B11 B 0.9676(4) 0.56192(16) 1.3615(2) 0.0641(10) Uani 1 1 d .
H11 H 0.9631 0.5795 1.4297 0.077 Uiso 1 1 calc R
B12 B 0.8207(4) 0.56403(15) 1.2799(3) 0.0625(9) Uani 1 1 d .
H12 H 0.7181 0.5825 1.2946 0.075 Uiso 1 1 calc R
H1A H 1.107(3) 0.5908(10) 1.0419(19) 0.057(8) Uiso 1 1 d .
H1B H 1.212(3) 0.6317(11) 1.1751(19) 0.063(8) Uiso 1 1 d .

loop_
_atom_site_aniso_label
_atom_site_aniso_U_11
_atom_site_aniso_U_22
_atom_site_aniso_U_33
_atom_site_aniso_U_23
_atom_site_aniso_U_13
_atom_site_aniso_U_12
Ru1 0.02924(11) 0.03124(10) 0.04059(12) 0.00340(8) 0.00459(7) 0.00400(7)
P1 0.0315(3) 0.0302(3) 0.0351(3) -0.0007(2) 0.0012(2) 0.0014(2)
C1 0.0414(14) 0.0419(13) 0.0418(14) 0.0058(10) -0.0027(10) -0.0049(10)
C2 0.0457(15) 0.0546(15) 0.0389(14) -0.0023(11) 0.0026(11) -0.0063(12)
C11 0.0444(15) 0.0431(14) 0.0602(17) 0.0140(12) 0.0005(12) 0.0068(11)
C12 0.086(3) 0.0336(15) 0.125(3) 0.0100(17) 0.029(2) 0.0052(15)
C13 0.054(2) 0.122(3) 0.077(2) 0.048(2) -0.0073(17) 0.0206(19)
C14 0.0322(12) 0.0364(12) 0.0588(16) 0.0070(11) 0.0006(11) 0.0104(10)
C15 0.0591(18) 0.0425(14) 0.0556(17) -0.0015(12) 0.0096(13) 0.0200(13)
C16 0.064(2) 0.0617(19) 0.081(2) 0.0202(17) 0.0359(18) 0.0315(17)
C17 0.0338(15) 0.0539(18) 0.128(3) 0.0334(19) 0.0206(18) 0.0096(13)
C18 0.0337(14) 0.0454(15) 0.088(2) 0.0123(14) -0.0110(14) 0.0033(11)
C19 0.0360(13) 0.0415(13) 0.0372(13) 0.0036(10) 0.0016(10) 0.0020(10)
C20 0.0667(19) 0.0506(16) 0.0438(15) 0.0072(12) 0.0003(13) -0.0158(13)
C21 0.085(2) 0.080(2) 0.0548(19) 0.0180(17) 0.0075(17) -0.0337(19)
C22 0.075(2) 0.096(3) 0.0408(16) 0.0100(16) 0.0185(15) -0.0090(19)
C23 0.073(2) 0.071(2) 0.0438(16) -0.0053(14) 0.0120(14) 0.0050(17)
C24 0.0580(17) 0.0458(14) 0.0439(15) 0.0013(11) 0.0122(12) -0.0041(12)
C25 0.0405(13) 0.0352(12) 0.0411(14) -0.0055(9) 0.0034(10) -0.0014(10)
C26 0.0671(19) 0.0379(14) 0.078(2) -0.0071(14) -0.0160(16) 0.0038(13)
C27 0.097(3) 0.0376(16) 0.103(3) -0.0176(16) -0.011(2) 0.0014(16)
C28 0.074(2) 0.0555(19) 0.088(2) -0.0283(17) 0.0009(19) -0.0159(17)
C29 0.0520(18) 0.069(2) 0.069(2) -0.0250(16) -0.0045(15) -0.0053(15)
C30 0.0430(14) 0.0472(15) 0.0510(16) -0.0103(12) 0.0002(12) 0.0001(11)
C31 0.0334(12) 0.0300(11) 0.0454(14) 0.0013(9) 0.0017(10) 0.0033(9)
C32 0.0461(16) 0.0677(19) 0.0493(16) -0.0048(13) 0.0015(12) 0.0144(13)
C33 0.0463(16) 0.073(2) 0.073(2) -0.0008(16) 0.0162(15) 0.0176(15)
C34 0.0355(15) 0.0566(18) 0.099(3) 0.0004(16) 0.0008(16) 0.0085(13)
C35 0.0476(18) 0.070(2) 0.075(2) -0.0093(16) -0.0181(16) 0.0060(15)
C36 0.0431(15) 0.0581(17) 0.0530(16) -0.0074(13) -0.0019(12) 0.0063(12)
C37 0.150(5) 0.095(4) 0.097(4) -0.033(3) 0.003(3) -0.006(3)
C38 0.232(8) 0.076(3) 0.098(4) -0.018(3) 0.026(5) -0.041(4)
C39 0.177(6) 0.107(4) 0.110(4) -0.045(4) 0.056(4) -0.054(4)
C40 0.114(4) 0.140(5) 0.091(4) -0.031(3) 0.004(3) -0.022(3)
C41 0.111(4) 0.149(5) 0.064(3) 0.010(3) -0.015(3) -0.021(4)
C42 0.113(4) 0.147(5) 0.061(3) -0.011(3) -0.003(3) -0.028(4)
B3 0.0323(13) 0.0365(14) 0.0378(14) -0.0018(11) 0.0007(11) 0.0033(10)
B4 0.0373(15) 0.0454(16) 0.0459(16) 0.0000(12) -0.0026(12) -0.0069(12)
B5 0.053(2) 0.0519(19) 0.069(2) 0.0149(16) 0.0031(16) -0.0153(15)
B6 0.059(2) 0.077(2) 0.0489(19) 0.0161(17) 0.0038(15) -0.0125(18)
B7 0.0391(16) 0.0567(19) 0.0502(18) -0.0068(14) 0.0121(13) -0.0004(13)
B8 0.0314(14) 0.0523(17) 0.0553(18) 0.0002(14) -0.0002(13) -0.0003(12)
B9 0.0390(17) 0.067(2) 0.072(2) 0.0061(17) 0.0009(15) -0.0160(15)
B10 0.057(2) 0.087(3) 0.069(2) 0.016(2) 0.0180(18) -0.018(2)
B11 0.054(2) 0.091(3) 0.049(2) -0.0050(18) 0.0167(16) -0.0042(19)
B12 0.0396(18) 0.080(2) 0.069(2) -0.0006(19) 0.0145(16) -0.0047(17)

loop_
_atom_type_symbol
_atom_type_description
_atom_type_scat_dispersion_real
_atom_type_scat_dispersion_imag
_atom_type_scat_source
C C 0.0033 0.0016 'International Tables Vol C Tables 4.2.6.8 and 6.1.1.4'
H H 0.0000 0.0000 'International Tables Vol C Tables 4.2.6.8 and 6.1.1.4'
B B 0.0013 0.0007 'International Tables Vol C Tables 4.2.6.8 and 6.1.1.4'
P P 0.1023 0.0942 'International Tables Vol C Tables 4.2.6.8 and 6.1.1.4'
Ru Ru -1.2594 0.8363 'International Tables Vol C Tables 4.2.6.8 and 6.1.1.4'

loop_
_geom_angle_atom_site_label_1
_geom_angle_atom_site_label_2
_geom_angle_atom_site_label_3
_geom_angle
H1A Ru1 H1B 103.5(15)
H1A Ru1 B3 67.4(11)
H1B Ru1 B3 65.3(11)
H1A Ru1 C14 115.7(10)
H1B Ru1 C14 111.9(10)
B3 Ru1 C14 81.05(10)
H1A Ru1 C15 93.8(10)
H1B Ru1 C15 149.2(10)
B3 Ru1 C15 99.54(11)
C14 Ru1 C15 37.38(10)
H1A Ru1 C16 106.6(11)
H1B Ru1 C16 148.6(11)
B3 Ru1 C16 136.07(12)
C14 Ru1 C16 62.02(10)
C15 Ru1 C16 36.53(11)
H1A Ru1 C18 152.6(10)
H1B Ru1 C18 94.4(10)
B3 Ru1 C18 102.89(11)
C14 Ru1 C18 37.17(9)
C15 Ru1 C18 61.66(11)
C16 Ru1 C18 61.63(13)
H1A Ru1 C17 142.4(11)
H1B Ru1 C17 112.1(11)
B3 Ru1 C17 139.19(11)
C14 Ru1 C17 61.65(10)
C15 Ru1 C17 60.94(12)
C16 Ru1 C17 36.62(13)
C18 Ru1 C17 36.74(12)
H1A Ru1 P1 72.4(10)
H1B Ru1 P1 74.7(10)
B3 Ru1 P1 112.46(7)
C14 Ru1 P1 166.45(7)
C15 Ru1 P1 135.48(7)
C16 Ru1 P1 105.94(8)
C18 Ru1 P1 133.18(7)
C17 Ru1 P1 105.12(8)
C31 P1 C25 102.57(11)
C31 P1 C19 103.86(11)
C25 P1 C19 101.67(11)
C31 P1 Ru1 115.03(8)
C25 P1 Ru1 118.04(8)
C19 P1 Ru1 113.74(8)
C11 C1 C2 118.7(2)
C11 C1 B4 120.8(2)
C2 C1 B4 108.6(2)
C11 C1 B5 123.6(2)
C2 C1 B5 109.3(2)
B4 C1 B5 63.13(17)
C11 C1 B6 120.1(2)
C2 C1 B6 61.12(18)
B4 C1 B6 112.7(2)
B5 C1 B6 61.14(19)
C11 C1 B3 112.78(18)
C2 C1 B3 62.08(15)
B4 C1 B3 61.27(15)
B5 C1 B3 114.72(19)
B6 C1 B3 115.2(2)
C1 C2 B7 112.8(2)
C1 C2 B11 112.1(2)
B7 C2 B11 63.1(2)
C1 C2 B6 62.68(18)
B7 C2 B6 114.7(2)
B11 C2 B6 61.6(2)
C1 C2 B3 65.07(15)
B7 C2 B3 61.69(16)
B11 C2 B3 115.9(2)
B6 C2 B3 119.0(2)
C14 C11 C13 108.6(2)
C14 C11 C12 108.9(2)
C13 C11 C12 107.4(3)
C14 C11 C1 109.40(19)
C13 C11 C1 112.3(2)
C12 C11 C1 110.2(2)
C18 C14 C15 107.3(2)
C18 C14 C11 126.1(2)
C15 C14 C11 126.5(2)
C18 C14 Ru1 72.62(14)
C15 C14 Ru1 71.74(13)
C11 C14 Ru1 123.55(16)
C16 C15 C14 108.7(3)
C16 C15 Ru1 72.16(16)
C14 C15 Ru1 70.89(14)
C15 C16 C17 107.9(3)
C15 C16 Ru1 71.31(16)
C17 C16 Ru1 72.21(18)
C16 C17 C18 108.6(3)
C16 C17 Ru1 71.17(17)
C18 C17 Ru1 71.47(16)
C17 C18 C14 107.4(3)
C17 C18 Ru1 71.79(16)
C14 C18 Ru1 70.21(13)
C20 C19 C24 118.3(2)
C20 C19 P1 123.4(2)
C24 C19 P1 118.17(19)
C19 C20 C21 120.1(3)
C22 C21 C20 120.9(3)
C21 C22 C23 120.0(3)
C22 C23 C24 119.9(3)
C23 C24 C19 120.7(3)
C30 C25 C26 118.2(2)
C30 C25 P1 119.60(19)
C26 C25 P1 122.0(2)
C25 C26 C27 120.5(3)
C28 C27 C26 119.8(3)
C29 C28 C27 120.4(3)
C28 C29 C30 120.2(3)
C29 C30 C25 120.9(3)
C36 C31 C32 118.6(2)
C36 C31 P1 123.3(2)
C32 C31 P1 117.92(19)
C33 C32 C31 120.7(3)
C34 C33 C32 120.6(3)
C33 C34 C35 119.2(3)
C34 C35 C36 120.5(3)
C31 C36 C35 120.4(3)
C42 C37 C38 119.3(6)
C39 C38 C37 119.8(6)
C40 C39 C38 119.9(6)
C39 C40 C41 119.9(6)
C42 C41 C40 120.4(5)
C37 C42 C41 120.8(5)
B8 B3 B7 59.60(17)
B8 B3 C2 99.67(19)
B7 B3 C2 55.79(16)
B8 B3 B4 58.52(16)
B7 B3 B4 103.1(2)
C2 B3 B4 96.22(18)
B8 B3 C1 99.61(18)
B7 B3 C1 98.34(18)
C2 B3 C1 52.85(13)
B4 B3 C1 54.70(14)
B8 B3 Ru1 138.75(18)
B7 B3 Ru1 133.69(18)
C2 B3 Ru1 119.79(16)
B4 B3 Ru1 122.63(17)
C1 B3 Ru1 113.12(15)
C1 B4 B8 107.6(2)
C1 B4 B9 106.2(2)
B8 B4 B9 60.97(19)
C1 B4 B5 59.26(16)
B8 B4 B5 109.2(2)
B9 B4 B5 59.62(19)
C1 B4 B3 64.03(15)
B8 B4 B3 59.70(16)
B9 B4 B3 111.1(2)
B5 B4 B3 113.8(2)
C1 B5 B6 60.25(18)
C1 B5 B10 106.1(2)
B6 B5 B10 59.5(2)
C1 B5 B9 105.1(2)
B6 B5 B9 108.0(3)
B10 B5 B9 60.6(2)
C1 B5 B4 57.61(15)
B6 B5 B4 107.5(2)
B10 B5 B4 107.9(2)
B9 B5 B4 59.86(18)
C2 B6 C1 56.20(15)
C2 B6 B10 104.9(3)
C1 B6 B10 105.6(2)
C2 B6 B11 58.70(19)
C1 B6 B11 104.5(2)
B10 B6 B11 60.5(2)
C2 B6 B5 103.4(2)
C1 B6 B5 58.61(18)
B10 B6 B5 60.4(2)
B11 B6 B5 108.0(3)
C2 B7 B11 58.86(18)
C2 B7 B8 104.6(2)
B11 B7 B8 107.9(2)
C2 B7 B12 104.2(2)
B11 B7 B12 59.4(2)
B8 B7 B12 60.29(19)
C2 B7 B3 62.52(16)
B11 B7 B3 113.0(2)
B8 B7 B3 59.62(16)
B12 B7 B3 110.5(2)
B4 B8 B3 61.78(16)
B4 B8 B7 106.4(2)
B3 B8 B7 60.78(16)
B4 B8 B12 106.8(2)
B3 B8 B12 111.3(2)
B7 B8 B12 59.98(18)
B4 B8 B9 59.96(18)
B3 B8 B9 112.0(2)
B7 B8 B9 107.1(2)
B12 B8 B9 59.3(2)
B5 B9 B12 107.8(3)
B5 B9 B4 60.52(19)
B12 B9 B4 106.9(2)
B5 B9 B10 59.7(2)
B12 B9 B10 60.2(2)
B4 B9 B10 107.7(2)
B5 B9 B8 108.4(2)
B12 B9 B8 60.3(2)
B4 B9 B8 59.07(17)
B10 B9 B8 108.8(3)
B6 B10 B5 60.1(2)
B6 B10 B11 59.8(2)
B5 B10 B11 107.3(2)
B6 B10 B12 107.7(3)
B5 B10 B12 107.2(3)
B11 B10 B12 59.6(2)
B6 B10 B9 107.8(3)
B5 B10 B9 59.7(2)
B11 B10 B9 107.0(3)
B12 B10 B9 59.5(2)
C2 B11 B6 59.71(19)
C2 B11 B12 104.4(2)
B6 B11 B12 108.5(3)
C2 B11 B10 105.1(3)
B6 B11 B10 59.7(2)
B12 B11 B10 60.7(2)
C2 B11 B7 58.02(17)
B6 B11 B7 108.9(2)
B12 B11 B7 60.5(2)
B10 B11 B7 109.2(3)
B11 B12 B9 107.7(3)
B11 B12 B7 60.1(2)
B9 B12 B7 107.8(2)
B11 B12 B10 59.7(2)
B9 B12 B10 60.3(2)
B7 B12 B10 108.2(2)
B11 B12 B8 108.1(2)
B9 B12 B8 60.42(19)
B7 B12 B8 59.73(18)
B10 B12 B8 108.9(3)

loop_
_geom_bond_atom_site_label_1
_geom_bond_atom_site_label_2
_geom_bond_distance
Ru1 H1A 1.49(3)
Ru1 H1B 1.54(3)
Ru1 B3 2.087(3)
Ru1 C14 2.218(2)
Ru1 C15 2.229(3)
Ru1 C16 2.241(3)
Ru1 C18 2.250(3)
Ru1 C17 2.254(3)
Ru1 P1 2.2638(6)
P1 C31 1.835(2)
P1 C25 1.836(2)
P1 C19 1.843(2)
C1 C11 1.559(4)
C1 C2 1.633(4)
C1 B4 1.687(4)
C1 B5 1.717(4)
C1 B6 1.747(4)
C1 B3 1.859(4)
C2 B7 1.688(4)
C2 B11 1.703(4)
C2 B6 1.721(4)
C2 B3 1.811(4)
C11 C14 1.528(4)
C11 C13 1.538(4)
C11 C12 1.540(4)
C14 C18 1.424(4)
C14 C15 1.425(4)
C15 C16 1.401(4)
C16 C17 1.412(5)
C17 C18 1.420(5)
C19 C20 1.386(3)
C19 C24 1.395(4)
C20 C21 1.392(4)
C21 C22 1.358(5)
C22 C23 1.374(4)
C23 C24 1.386(4)
C25 C30 1.387(3)
C25 C26 1.389(4)
C26 C27 1.393(4)
C27 C28 1.371(5)
C28 C29 1.364(5)
C29 C30 1.382(4)
C31 C36 1.372(3)
C31 C32 1.384(4)
C32 C33 1.379(4)
C33 C34 1.366(4)
C34 C35 1.372(4)
C35 C36 1.390(4)
C37 C42 1.335(7)
C37 C38 1.385(8)
C38 C39 1.361(8)
C39 C40 1.353(8)
C40 C41 1.356(7)
C41 C42 1.354(7)
B3 B8 1.776(4)
B3 B7 1.797(4)
B3 B4 1.813(4)
B4 B8 1.755(4)
B4 B9 1.771(5)
B4 B5 1.782(4)
B5 B6 1.762(5)
B5 B10 1.766(6)
B5 B9 1.767(5)
B6 B10 1.751(5)
B6 B11 1.753(6)
B7 B11 1.775(5)
B7 B8 1.776(4)
B7 B12 1.780(5)
B8 B12 1.786(5)
B8 B9 1.788(5)
B9 B12 1.768(5)
B9 B10 1.782(5)
B10 B11 1.764(6)
B10 B12 1.781(6)
B11 B12 1.762(5)
